data_4517810
loop_
_publ_author_name
'Hazra, Abhijit'
'Bej, Sourav'
'Mondal, Amita'
'Murmu, Naresh Chandra'
'Banerjee, Priyabrata'

_publ_section_title
;
 Discerning Detection of Mutagenic Biopollutant TNP from Water and Soil
 Samples with Transition Metal-Containing Luminescence Metal--Organic
 Frameworks
;
_journal_name_full 'ACS Omega'
_journal_paper_doi 10.1021/acsomega.0c01194
_journal_year 2020
_chemical_formula_sum 'C46 H38 Cl0 Mn3 N4 O16'
_chemical_formula_weight 1067.62
_space_group_crystal_system triclinic
_space_group_IT_number 2
_space_group_name_Hall '-P 1'
_space_group_name_H-M_alt 'P -1'
_atom_sites_solution_hydrogens geom
_audit_creation_method SHELXL-2018/3
_cell_angle_alpha 99.097(7)
_cell_angle_beta 90.829(7)
_cell_angle_gamma 104.910(7)
_cell_formula_units_Z 1
_cell_length_a 9.532(5)
_cell_length_b 11.506(6)
_cell_length_c 14.533(8)
_cell_measurement_reflns_used 1984
_cell_measurement_temperature 293
_cell_measurement_theta_max 24.91
_cell_measurement_theta_min 2.48
_cell_volume 1518.3(14)
_computing_structure_refinement 'SHELXL-2018/3 (Sheldrick, 2018)'
_diffrn_ambient_temperature 293
_diffrn_measured_fraction_theta_full 1.000
_diffrn_measured_fraction_theta_max 0.922
_diffrn_measurement_device_type 'Bruker smart Apex-II CCD'
_diffrn_measurement_method '\w scans'
_diffrn_radiation_type MoK\a
_diffrn_radiation_wavelength 0.71073
_diffrn_reflns_av_R_equivalents 0.1382
_diffrn_reflns_av_unetI/netI 0.1753
_diffrn_reflns_Laue_measured_fraction_full 1.000
_diffrn_reflns_Laue_measured_fraction_max 0.922
_diffrn_reflns_limit_h_max 12
_diffrn_reflns_limit_h_min -13
_diffrn_reflns_limit_k_max 15
_diffrn_reflns_limit_k_min -15
_diffrn_reflns_limit_l_max 19
_diffrn_reflns_limit_l_min -20
_diffrn_reflns_number 34742
_diffrn_reflns_point_group_measured_fraction_full 1.000
_diffrn_reflns_point_group_measured_fraction_max 0.922
_diffrn_reflns_theta_full 25.242
_diffrn_reflns_theta_max 29.469
_diffrn_reflns_theta_min 1.421
_diffrn_source 'fine-focus sealed tube'
_exptl_absorpt_coefficient_mu 0.673
_exptl_absorpt_correction_T_max 0.9881
_exptl_absorpt_correction_T_min 0.9749
_exptl_absorpt_correction_type multi-scan
_exptl_absorpt_process_details SADABS
_exptl_crystal_colour Colourless
_exptl_crystal_density_diffrn 1.168
_exptl_crystal_description Block
_exptl_crystal_F_000 545
_exptl_crystal_size_max 0.45
_exptl_crystal_size_mid 0.32
_exptl_crystal_size_min 0.24
_platon_squeeze_details
;
;
_refine_diff_density_max 0.696
_refine_diff_density_min -0.715
_refine_diff_density_rms 0.088
_refine_ls_extinction_method none
_refine_ls_goodness_of_fit_ref 0.812
_refine_ls_hydrogen_treatment constr
_refine_ls_matrix_type full
_refine_ls_number_parameters 313
_refine_ls_number_reflns 7774
_refine_ls_number_restraints 0
_refine_ls_restrained_S_all 0.812
_refine_ls_R_factor_all 0.1529
_refine_ls_R_factor_gt 0.0679
_refine_ls_shift/su_max 0.000
_refine_ls_shift/su_mean 0.000
_refine_ls_structure_factor_coef Fsqd
_refine_ls_weighting_details 'w=1/[\s^2^(Fo^2^)+(0.0813P)^2^] where P=(Fo^2^+2Fc^2^)/3'
_refine_ls_weighting_scheme calc
_refine_ls_wR_factor_gt 0.1566
_refine_ls_wR_factor_ref 0.1816
_reflns_Friedel_coverage 0.000
_reflns_number_gt 3069
_reflns_number_total 7774
_reflns_threshold_expression 'I > 2\s(I)'
_cod_data_source_file ao0c01194_si_002.cif
_cod_data_source_block 1A
_cod_database_code 4517810
_shelx_shelxl_version_number 2018/3
_shelx_space_group_comment
;
The symmetry employed for this shelxl refinement is uniquely defined
by the following loop, which should always be used as a source of
symmetry information in preference to the above space-group names.
They are only intended as comments.
;

loop_
_space_group_symop_operation_xyz
'x, y, z'
'-x, -y, -z'

loop_
_atom_site_label
_atom_site_type_symbol
_atom_site_fract_x
_atom_site_fract_y
_atom_site_fract_z
_atom_site_U_iso_or_equiv
_atom_site_adp_type
_atom_site_occupancy
_atom_site_site_symmetry_order
_atom_site_calc_flag
_atom_site_refinement_flags_posn
_atom_site_refinement_flags_adp
_atom_site_refinement_flags_occupancy
_atom_site_disorder_assembly
_atom_site_disorder_group
Mn1 Mn 0.500000 0.000000 0.000000 0.0358(2) Uani 1 2 d S . P . .
Mn2 Mn 0.29101(7) -0.31683(5) -0.07301(5) 0.0400(2) Uani 1 1 d . . . . .
O3 O 0.3238(3) -0.1461(2) 0.03829(19) 0.0431(7) Uani 1 1 d . . . . .
O4 O 0.2695(3) -0.3268(3) 0.0828(2) 0.0520(8) Uani 1 1 d . . . . .
O1 O 0.6269(3) -0.1272(2) -0.0366(2) 0.0499(8) Uani 1 1 d . . . . .
O7 O 0.4072(3) -0.0358(3) -0.1414(2) 0.0536(8) Uani 1 1 d . . . . .
N1 N 1.0503(4) -0.3046(3) -0.0774(3) 0.0462(9) Uani 1 1 d . . . . .
O2 O 0.5151(3) -0.3273(3) -0.0689(2) 0.0548(8) Uani 1 1 d . . . . .
O6 O 0.3036(3) -0.2337(3) -0.1912(2) 0.0580(9) Uani 1 1 d . . . . .
O5 O 0.2199(4) -0.5057(3) -0.1264(3) 0.0635(10) Uani 1 1 d . . . . .
C2 C 0.7728(4) -0.2638(4) -0.0670(3) 0.0375(10) Uani 1 1 d . . . . .
O8 O 0.1707(4) 0.0011(4) -0.5418(2) 0.0856(12) Uani 1 1 d . . . . .
C6 C 0.8972(5) -0.1681(4) -0.0621(3) 0.0506(12) Uani 1 1 d . . . . .
H6 H 0.889461 -0.088265 -0.054885 0.061 Uiso 1 1 calc R U . . .
N2 N 0.2610(5) -0.6903(4) -0.1741(3) 0.0670(12) Uani 1 1 d . . . . .
C7 C 0.2900(4) -0.2137(4) 0.1019(3) 0.0437(11) Uani 1 1 d . . . . .
C4 C 0.9310(4) -0.3981(4) -0.0834(3) 0.0467(11) Uani 1 1 d . . . . .
H4 H 0.941578 -0.477064 -0.090581 0.056 Uiso 1 1 calc R U . . .
C1 C 0.6264(4) -0.2371(4) -0.0564(3) 0.0411(10) Uani 1 1 d . . . . .
C12 C 0.2966(5) -0.0965(4) -0.2942(3) 0.0461(11) Uani 1 1 d . . . . .
C5 C 1.0326(5) -0.1910(4) -0.0679(3) 0.0503(12) Uani 1 1 d . . . . .
H5 H 1.114365 -0.125505 -0.065179 0.060 Uiso 1 1 calc R U . . .
C18 C 0.2040(5) -0.0552(5) -0.6262(3) 0.0534(12) Uani 1 1 d . . . . .
C21 C 0.2624(5) -0.1572(4) -0.8026(3) 0.0430(11) Uani 1 1 d . . . . .
C22 C 0.2475(5) -0.0390(4) -0.7867(3) 0.0474(11) Uani 1 1 d . . . . .
H22 H 0.259142 0.006445 -0.834894 0.057 Uiso 1 1 calc R U . . .
C3 C 0.7906(4) -0.3808(4) -0.0791(3) 0.0462(11) Uani 1 1 d . . . . .
H3 H 0.709862 -0.447715 -0.084363 0.055 Uiso 1 1 calc R U . . .
C11 C 0.3400(5) -0.1246(5) -0.2018(3) 0.0468(11) Uani 1 1 d . . . . .
C17 C 0.3933(5) -0.0108(4) -0.3380(3) 0.0615(14) Uani 1 1 d . . . . .
H17 H 0.485502 0.027910 -0.310244 0.074 Uiso 1 1 calc R U . . .
C15 C 0.2129(7) -0.0370(5) -0.4589(3) 0.0668(15) Uani 1 1 d . . . . .
C23 C 0.2154(5) 0.0117(4) -0.6989(3) 0.0585(13) Uani 1 1 d . . . . .
H23 H 0.201531 0.089775 -0.688821 0.070 Uiso 1 1 calc R U . . .
C20 C 0.2503(5) -0.2224(4) -0.7294(3) 0.0546(12) Uani 1 1 d . . . . .
H20 H 0.260783 -0.301461 -0.739732 0.066 Uiso 1 1 calc R U . . .
C19 C 0.2226(5) -0.1707(5) -0.6408(3) 0.0617(14) Uani 1 1 d . . . . .
H19 H 0.216811 -0.214254 -0.591609 0.074 Uiso 1 1 calc R U . . .
C13 C 0.1575(6) -0.1479(5) -0.3346(4) 0.0751(16) Uani 1 1 d . . . . .
H13 H 0.091379 -0.204259 -0.306477 0.090 Uiso 1 1 calc R U . . .
C8 C 0.3053(7) -0.5704(5) -0.1400(4) 0.0839(18) Uani 1 1 d . . . . .
H8 H 0.404000 -0.534702 -0.126002 0.101 Uiso 1 1 calc R U . . .
C16 C 0.3521(6) 0.0164(5) -0.4225(4) 0.0697(15) Uani 1 1 d . . . . .
H16 H 0.417410 0.069512 -0.453573 0.084 Uiso 1 1 calc R U . . .
C14 C 0.1156(6) -0.1147(6) -0.4184(4) 0.0838(18) Uani 1 1 d . . . . .
H14 H 0.021379 -0.146866 -0.444814 0.101 Uiso 1 1 calc R U . . .
C10 C 0.3733(8) -0.7590(7) -0.1918(5) 0.129(3) Uani 1 1 d . . . . .
H10A H 0.326790 -0.843059 -0.215889 0.193 Uiso 1 1 calc R U . . .
H10B H 0.437821 -0.724742 -0.236356 0.193 Uiso 1 1 calc R U . . .
H10C H 0.427696 -0.753654 -0.134430 0.193 Uiso 1 1 calc R U . . .
C9 C 0.1192(9) -0.7565(10) -0.1969(7) 0.211(5) Uani 1 1 d . . . . .
H9A H 0.116495 -0.840116 -0.219749 0.316 Uiso 1 1 calc R U . . .
H9B H 0.063560 -0.752204 -0.142516 0.316 Uiso 1 1 calc R U . . .
H9C H 0.078506 -0.723508 -0.244387 0.316 Uiso 1 1 calc R U . . .

loop_
_atom_site_aniso_label
_atom_site_aniso_U_11
_atom_site_aniso_U_22
_atom_site_aniso_U_33
_atom_site_aniso_U_23
_atom_site_aniso_U_13
_atom_site_aniso_U_12
Mn1 0.0354(5) 0.0315(5) 0.0427(5) 0.0057(4) 0.0035(4) 0.0129(4)
Mn2 0.0346(4) 0.0347(4) 0.0521(4) 0.0046(3) 0.0034(3) 0.0130(3)
O3 0.0437(18) 0.0425(17) 0.0442(18) 0.0076(14) 0.0096(14) 0.0128(14)
O4 0.060(2) 0.0310(17) 0.064(2) 0.0045(14) 0.0039(16) 0.0127(15)
O1 0.0442(18) 0.0359(17) 0.074(2) 0.0051(15) 0.0062(15) 0.0208(14)
O7 0.059(2) 0.0494(19) 0.0471(19) 0.0051(15) -0.0065(16) 0.0080(16)
N1 0.037(2) 0.035(2) 0.067(3) 0.0014(18) 0.0012(18) 0.0161(17)
O2 0.0358(18) 0.0421(18) 0.086(2) 0.0063(16) 0.0033(16) 0.0119(15)
O6 0.067(2) 0.047(2) 0.060(2) 0.0094(16) 0.0037(17) 0.0135(17)
O5 0.057(2) 0.0426(19) 0.095(3) -0.0008(17) -0.0014(18) 0.0266(17)
C2 0.034(2) 0.036(2) 0.048(3) 0.0065(19) 0.0037(19) 0.0203(19)
O8 0.120(3) 0.123(3) 0.044(2) 0.018(2) 0.012(2) 0.082(3)
C6 0.040(3) 0.030(2) 0.085(4) 0.005(2) 0.002(2) 0.018(2)
N2 0.078(3) 0.039(2) 0.087(3) 0.000(2) -0.009(2) 0.028(2)
C7 0.035(2) 0.050(3) 0.046(3) 0.008(2) 0.004(2) 0.011(2)
C4 0.036(2) 0.033(2) 0.073(3) 0.001(2) 0.001(2) 0.016(2)
C1 0.030(2) 0.044(3) 0.055(3) 0.008(2) 0.008(2) 0.020(2)
C12 0.039(3) 0.053(3) 0.044(3) 0.003(2) 0.000(2) 0.013(2)
C5 0.034(2) 0.038(3) 0.080(3) 0.012(2) 0.005(2) 0.011(2)
C18 0.065(3) 0.069(3) 0.036(3) 0.010(2) 0.010(2) 0.034(3)
C21 0.043(3) 0.045(3) 0.040(3) 0.004(2) 0.008(2) 0.012(2)
C22 0.053(3) 0.051(3) 0.044(3) 0.012(2) 0.009(2) 0.022(2)
C3 0.035(2) 0.032(2) 0.071(3) 0.001(2) 0.002(2) 0.0123(19)
C11 0.049(3) 0.057(3) 0.041(3) 0.010(2) 0.008(2) 0.024(2)
C17 0.052(3) 0.071(3) 0.062(3) 0.015(3) -0.001(3) 0.016(3)
C15 0.084(4) 0.090(4) 0.041(3) 0.018(3) 0.006(3) 0.045(4)
C23 0.072(3) 0.065(3) 0.050(3) 0.005(2) 0.003(2) 0.040(3)
C20 0.058(3) 0.060(3) 0.051(3) 0.017(2) 0.003(2) 0.020(3)
C19 0.071(4) 0.074(4) 0.051(3) 0.024(3) 0.010(3) 0.028(3)
C13 0.061(4) 0.104(4) 0.056(3) 0.021(3) 0.002(3) 0.009(3)
C8 0.090(5) 0.065(4) 0.088(5) 0.004(3) 0.000(4) 0.011(4)
C16 0.081(4) 0.083(4) 0.056(3) 0.032(3) 0.016(3) 0.029(3)
C14 0.059(4) 0.131(5) 0.065(4) 0.024(4) -0.005(3) 0.027(4)
C10 0.147(7) 0.130(6) 0.139(7) 0.010(5) 0.004(5) 0.096(6)
C9 0.103(7) 0.242(11) 0.208(11) 0.000(9) -0.048(7) -0.073(7)

loop_
_atom_type_symbol
_atom_type_description
_atom_type_scat_dispersion_real
_atom_type_scat_dispersion_imag
_atom_type_scat_source
C C 0.0033 0.0016 'International Tables Vol C Tables 4.2.6.8 and 6.1.1.4'
H H 0.0000 0.0000 'International Tables Vol C Tables 4.2.6.8 and 6.1.1.4'
N N 0.0061 0.0033 'International Tables Vol C Tables 4.2.6.8 and 6.1.1.4'
O O 0.0106 0.0060 'International Tables Vol C Tables 4.2.6.8 and 6.1.1.4'
Cl Cl 0.1484 0.1585 'International Tables Vol C Tables 4.2.6.8 and 6.1.1.4'
Mn Mn 0.3368 0.7283 'International Tables Vol C Tables 4.2.6.8 and 6.1.1.4'

loop_
_geom_angle_atom_site_label_1
_geom_angle_atom_site_label_2
_geom_angle_atom_site_label_3
_geom_angle
_geom_angle_site_symmetry_1
_geom_angle_site_symmetry_3
_geom_angle_publ_flag
O1 Mn1 O1 180.0 . 2_655 ?
O1 Mn1 O7 89.24(12) . 2_655 ?
O1 Mn1 O7 90.76(12) 2_655 2_655 ?
O1 Mn1 O7 90.76(12) . . ?
O1 Mn1 O7 89.24(12) 2_655 . ?
O7 Mn1 O7 180.00(16) 2_655 . ?
O1 Mn1 O3 89.85(11) . 2_655 ?
O1 Mn1 O3 90.15(11) 2_655 2_655 ?
O7 Mn1 O3 90.95(11) 2_655 2_655 ?
O7 Mn1 O3 89.05(11) . 2_655 ?
O1 Mn1 O3 90.15(11) . . ?
O1 Mn1 O3 89.85(11) 2_655 . ?
O7 Mn1 O3 89.05(11) 2_655 . ?
O7 Mn1 O3 90.95(11) . . ?
O3 Mn1 O3 180.0 2_655 . ?
O6 Mn2 O5 104.19(14) . . ?
O6 Mn2 O2 95.98(13) . . ?
O5 Mn2 O2 90.36(12) . . ?
O6 Mn2 O3 98.50(12) . . ?
O5 Mn2 O3 155.39(13) . . ?
O2 Mn2 O3 96.70(11) . . ?
O6 Mn2 O4 155.47(12) . . ?
O5 Mn2 O4 98.52(12) . . ?
O2 Mn2 O4 92.97(12) . . ?
O3 Mn2 O4 57.70(10) . . ?
O6 Mn2 N1 83.85(13) . 1_455 ?
O5 Mn2 N1 89.90(12) . 1_455 ?
O2 Mn2 N1 179.72(12) . 1_455 ?
O3 Mn2 N1 83.11(11) . 1_455 ?
O4 Mn2 N1 87.10(12) . 1_455 ?
O6 Mn2 C7 127.43(14) . . ?
O5 Mn2 C7 126.34(14) . . ?
O2 Mn2 C7 97.09(13) . . ?
O3 Mn2 C7 29.42(11) . . ?
O4 Mn2 C7 28.35(11) . . ?
N1 Mn2 C7 82.84(13) 1_455 . ?
C7 O3 Mn1 141.7(3) . . ?
C7 O3 Mn2 90.1(2) . . ?
Mn1 O3 Mn2 109.15(12) . . ?
C7 O4 Mn2 90.9(3) . . ?
C1 O1 Mn1 146.2(3) . . ?
C11 O7 Mn1 139.6(3) . . ?
C4 N1 C5 117.9(4) . . ?
C4 N1 Mn2 126.4(3) . 1_655 ?
C5 N1 Mn2 115.6(3) . 1_655 ?
C1 O2 Mn2 125.7(3) . . ?
C11 O6 Mn2 132.5(3) . . ?
C8 O5 Mn2 122.2(4) . . ?
C3 C2 C6 117.4(4) . . ?
C3 C2 C1 123.0(4) . . ?
C6 C2 C1 119.6(4) . . ?
C18 O8 C15 118.0(4) . . ?
C5 C6 C2 120.2(4) . . ?
C5 C6 H6 119.9 . . ?
C2 C6 H6 119.9 . . ?
C8 N2 C9 125.7(7) . . ?
C8 N2 C10 118.3(5) . . ?
C9 N2 C10 116.0(7) . . ?
O4 C7 O3 120.9(4) . . ?
O4 C7 C21 119.5(4) . 1_556 ?
O3 C7 C21 119.4(4) . 1_556 ?
O4 C7 Mn2 60.7(2) . . ?
O3 C7 Mn2 60.4(2) . . ?
C21 C7 Mn2 170.1(3) 1_556 . ?
N1 C4 C3 122.3(4) . . ?
N1 C4 H4 118.9 . . ?
C3 C4 H4 118.9 . . ?
O1 C1 O2 126.2(4) . . ?
O1 C1 C2 116.4(4) . . ?
O2 C1 C2 117.3(4) . . ?
C13 C12 C17 118.5(4) . . ?
C13 C12 C11 120.8(4) . . ?
C17 C12 C11 120.6(4) . . ?
N1 C5 C6 122.5(4) . . ?
N1 C5 H5 118.8 . . ?
C6 C5 H5 118.8 . . ?
C19 C18 O8 123.5(4) . . ?
C19 C18 C23 120.6(4) . . ?
O8 C18 C23 115.9(4) . . ?
C20 C21 C22 119.4(4) . . ?
C20 C21 C7 120.4(4) . 1_554 ?
C22 C21 C7 120.1(4) . 1_554 ?
C21 C22 C23 120.2(4) . . ?
C21 C22 H22 119.9 . . ?
C23 C22 H22 119.9 . . ?
C2 C3 C4 119.7(4) . . ?
C2 C3 H3 120.2 . . ?
C4 C3 H3 120.2 . . ?
O6 C11 O7 125.7(4) . . ?
O6 C11 C12 117.1(4) . . ?
O7 C11 C12 117.2(4) . . ?
C16 C17 C12 120.4(5) . . ?
C16 C17 H17 119.8 . . ?
C12 C17 H17 119.8 . . ?
C14 C15 C16 123.5(5) . . ?
C14 C15 O8 119.6(6) . . ?
C16 C15 O8 116.7(5) . . ?
C22 C23 C18 119.5(4) . . ?
C22 C23 H23 120.3 . . ?
C18 C23 H23 120.3 . . ?
C21 C20 C19 120.6(5) . . ?
C21 C20 H20 119.7 . . ?
C19 C20 H20 119.7 . . ?
C18 C19 C20 119.6(5) . . ?
C18 C19 H19 120.2 . . ?
C20 C19 H19 120.2 . . ?
C12 C13 C14 120.1(5) . . ?
C12 C13 H13 120.0 . . ?
C14 C13 H13 120.0 . . ?
O5 C8 N2 122.5(6) . . ?
O5 C8 H8 118.7 . . ?
N2 C8 H8 118.7 . . ?
C15 C16 C17 118.4(5) . . ?
C15 C16 H16 120.8 . . ?
C17 C16 H16 120.8 . . ?
C15 C14 C13 119.0(5) . . ?
C15 C14 H14 120.5 . . ?
C13 C14 H14 120.5 . . ?
N2 C10 H10A 109.5 . . ?
N2 C10 H10B 109.5 . . ?
H10A C10 H10B 109.5 . . ?
N2 C10 H10C 109.5 . . ?
H10A C10 H10C 109.5 . . ?
H10B C10 H10C 109.5 . . ?
N2 C9 H9A 109.5 . . ?
N2 C9 H9B 109.5 . . ?
H9A C9 H9B 109.5 . . ?
N2 C9 H9C 109.5 . . ?
H9A C9 H9C 109.5 . . ?
H9B C9 H9C 109.5 . . ?

loop_
_geom_bond_atom_site_label_1
_geom_bond_atom_site_label_2
_geom_bond_distance
_geom_bond_site_symmetry_2
_geom_bond_publ_flag
Mn1 O1 2.138(3) . ?
Mn1 O1 2.138(3) 2_655 ?
Mn1 O7 2.161(3) 2_655 ?
Mn1 O7 2.161(3) . ?
Mn1 O3 2.197(3) 2_655 ?
Mn1 O3 2.197(3) . ?
Mn2 O6 2.084(3) . ?
Mn2 O5 2.116(3) . ?
Mn2 O2 2.171(3) . ?
Mn2 O3 2.288(3) . ?
Mn2 O4 2.295(3) . ?
Mn2 N1 2.335(4) 1_455 ?
Mn2 C7 2.631(5) . ?
O3 C7 1.293(5) . ?
O4 C7 1.250(5) . ?
O1 C1 1.251(5) . ?
O7 C11 1.260(5) . ?
N1 C4 1.340(5) . ?
N1 C5 1.347(5) . ?
O2 C1 1.266(5) . ?
O6 C11 1.249(5) . ?
O5 C8 1.234(6) . ?
C2 C3 1.384(5) . ?
C2 C6 1.387(5) . ?
C2 C1 1.510(5) . ?
O8 C18 1.375(5) . ?
O8 C15 1.431(6) . ?
C6 C5 1.383(6) . ?
C6 H6 0.9300 . ?
N2 C8 1.344(6) . ?
N2 C9 1.377(8) . ?
N2 C10 1.489(7) . ?
C7 C21 1.494(6) 1_556 ?
C4 C3 1.403(5) . ?
C4 H4 0.9300 . ?
C12 C13 1.385(6) . ?
C12 C17 1.405(6) . ?
C12 C11 1.506(6) . ?
C5 H5 0.9300 . ?
C18 C19 1.369(6) . ?
C18 C23 1.393(6) . ?
C21 C20 1.385(6) . ?
C21 C22 1.387(6) . ?
C22 C23 1.389(6) . ?
C22 H22 0.9300 . ?
C3 H3 0.9300 . ?
C17 C16 1.390(6) . ?
C17 H17 0.9300 . ?
C15 C14 1.327(7) . ?
C15 C16 1.369(7) . ?
C23 H23 0.9300 . ?
C20 C19 1.390(6) . ?
C20 H20 0.9300 . ?
C19 H19 0.9300 . ?
C13 C14 1.415(7) . ?
C13 H13 0.9300 . ?
C8 H8 0.9300 . ?
C16 H16 0.9300 . ?
C14 H14 0.9300 . ?
C10 H10A 0.9600 . ?
C10 H10B 0.9600 . ?
C10 H10C 0.9600 . ?
C9 H9A 0.9600 . ?
C9 H9B 0.9600 . ?
C9 H9C 0.9600 . ?

loop_
_geom_torsion_atom_site_label_1
_geom_torsion_atom_site_label_2
_geom_torsion_atom_site_label_3
_geom_torsion_atom_site_label_4
_geom_torsion
_geom_torsion_site_symmetry_1
_geom_torsion_site_symmetry_2
_geom_torsion_site_symmetry_3
_geom_torsion_site_symmetry_4
_geom_torsion_publ_flag
C3 C2 C6 C5 -0.9(7) . . . . ?
C1 C2 C6 C5 177.4(4) . . . . ?
Mn2 O4 C7 O3 -5.9(4) . . . . ?
Mn2 O4 C7 C21 168.6(3) . . . 1_556 ?
Mn1 O3 C7 O4 -116.2(4) . . . . ?
Mn2 O3 C7 O4 5.9(4) . . . . ?
Mn1 O3 C7 C21 69.2(6) . . . 1_556 ?
Mn2 O3 C7 C21 -168.6(3) . . . 1_556 ?
Mn1 O3 C7 Mn2 -122.1(4) . . . . ?
C5 N1 C4 C3 -0.6(7) . . . . ?
Mn2 N1 C4 C3 175.5(3) 1_655 . . . ?
Mn1 O1 C1 O2 6.7(9) . . . . ?
Mn1 O1 C1 C2 -174.0(3) . . . . ?
Mn2 O2 C1 O1 6.3(6) . . . . ?
Mn2 O2 C1 C2 -173.1(3) . . . . ?
C3 C2 C1 O1 173.1(4) . . . . ?
C6 C2 C1 O1 -5.1(6) . . . . ?
C3 C2 C1 O2 -7.5(6) . . . . ?
C6 C2 C1 O2 174.3(4) . . . . ?
C4 N1 C5 C6 1.5(7) . . . . ?
Mn2 N1 C5 C6 -175.1(4) 1_655 . . . ?
C2 C6 C5 N1 -0.7(7) . . . . ?
C15 O8 C18 C19 25.8(8) . . . . ?
C15 O8 C18 C23 -155.6(5) . . . . ?
C20 C21 C22 C23 -2.4(7) . . . . ?
C7 C21 C22 C23 177.1(4) 1_554 . . . ?
C6 C2 C3 C4 1.7(6) . . . . ?
C1 C2 C3 C4 -176.5(4) . . . . ?
N1 C4 C3 C2 -1.0(7) . . . . ?
Mn2 O6 C11 O7 15.0(7) . . . . ?
Mn2 O6 C11 C12 -163.4(3) . . . . ?
Mn1 O7 C11 O6 0.8(8) . . . . ?
Mn1 O7 C11 C12 179.2(3) . . . . ?
C13 C12 C11 O6 45.3(6) . . . . ?
C17 C12 C11 O6 -139.4(4) . . . . ?
C13 C12 C11 O7 -133.3(5) . . . . ?
C17 C12 C11 O7 42.1(6) . . . . ?
C13 C12 C17 C16 -3.4(7) . . . . ?
C11 C12 C17 C16 -178.9(4) . . . . ?
C18 O8 C15 C14 -99.3(6) . . . . ?
C18 O8 C15 C16 84.6(6) . . . . ?
C21 C22 C23 C18 2.6(7) . . . . ?
C19 C18 C23 C22 -0.7(7) . . . . ?
O8 C18 C23 C22 -179.5(4) . . . . ?
C22 C21 C20 C19 0.4(7) . . . . ?
C7 C21 C20 C19 -179.1(4) 1_554 . . . ?
O8 C18 C19 C20 177.4(4) . . . . ?
C23 C18 C19 C20 -1.3(8) . . . . ?
C21 C20 C19 C18 1.4(7) . . . . ?
C17 C12 C13 C14 0.6(8) . . . . ?
C11 C12 C13 C14 176.0(5) . . . . ?
Mn2 O5 C8 N2 -179.8(4) . . . . ?
C9 N2 C8 O5 -0.9(10) . . . . ?
C10 N2 C8 O5 177.4(6) . . . . ?
C14 C15 C16 C17 -1.0(9) . . . . ?
O8 C15 C16 C17 174.9(4) . . . . ?
C12 C17 C16 C15 3.7(8) . . . . ?
C16 C15 C14 C13 -1.9(9) . . . . ?
O8 C15 C14 C13 -177.6(5) . . . . ?
C12 C13 C14 C15 2.1(9) . . . . ?

loop_
_platon_squeeze_void_nr
_platon_squeeze_void_average_x
_platon_squeeze_void_average_y
_platon_squeeze_void_average_z
_platon_squeeze_void_volume
_platon_squeeze_void_count_electrons
_platon_squeeze_void_content
1 0.037 0.500 0.500 478 151 ' '
